data_4325812
loop_
_publ_author_name
'Thomas Deschner'
'Karl Wilhelm T\"ornroos'
'Reiner Anwander'

_publ_contact_author_address
;
       Department of Chemistry,
       University of Bergen,
       Allegaten 41,
       N-5007 Bergen,
       Norway.
;
_publ_contact_author_email karl.tornroos@kj.uib.no
_publ_contact_author_fax '+47 55 58 3552'
_publ_contact_author_name
;
       Prof. Karl Wilhelm T\"ornroos
;
_publ_contact_author_phone '+47 55 58 9490'
_publ_section_title
;
 Iron Silylamide-Grafted Periodic Mesoporous Silica
;
_journal_name_full 'Inorganic Chemistry'
_journal_page_first 7217
_journal_page_last 7228
_journal_paper_doi 10.1021/ic200788f
_journal_volume 50
_journal_year 2011
_chemical_formula_moiety 'C24 H66 Cl Fe Li N3 O3 Si6'
_chemical_formula_sum 'C24 H66 Cl Fe Li N3 O3 Si6'
_chemical_formula_weight 711.58
_chemical_name_systematic
; 
 ? 
;
_space_group_IT_number 14
_symmetry_cell_setting monoclinic
_symmetry_space_group_name_Hall '-P 2ybc'
_symmetry_space_group_name_H-M 'P 1 21/c 1'
_atom_sites_solution_hydrogens geom
_atom_sites_solution_primary direct
_atom_sites_solution_secondary difmap
_audit_creation_method SHELXL-97
_cell_angle_alpha 90.00
_cell_angle_beta 92.868(3)
_cell_angle_gamma 90.00
_cell_formula_units_Z 4
_cell_length_a 16.977(2)
_cell_length_b 11.7625(17)
_cell_length_c 20.708(3)
_cell_measurement_reflns_used 9534
_cell_measurement_temperature 123(2)
_cell_measurement_theta_max 27.12
_cell_measurement_theta_min 2.30
_cell_volume 4130.0(10)
_computing_cell_refinement
;
Bruker (2004). SAINT, version 6.45a, Bruker AXS Inc., Madison, 
Wisconsin, USA.
;
_computing_data_collection
;
Bruker (1999). SMART, version 5.054, Bruker AXS Inc., Madison, 
Wisconsin, USA.
;
_computing_data_reduction
;
Bruker (2004). SAINT, version 6.45a, Bruker AXS Inc., Madison, 
Wisconsin, USA.
;
_computing_molecular_graphics
;
Farrugia, L. J. (1999). ORTEP3 for Windows. Version 1.05. University 
of Glasgow, Scotland.
;
_computing_publication_material
;
Bruker AXS (2003). SHELXTL. Version 6.14. Bruker AXS Inc., Madison, 
Wisconsin, USA.
;
_computing_structure_refinement
;
Sheldrick, G. M. (2008). Acta Crystallographica, A64, 112-122.
;
_computing_structure_solution
;     
Sheldrick, G. M. (2008). Acta Crystallographica, A64, 112-122.
;
_diffrn_ambient_temperature 123(2)
_diffrn_detector_area_resol_mean '48 \um'
_diffrn_measured_fraction_theta_full 0.984
_diffrn_measured_fraction_theta_max 0.984
_diffrn_measurement_device_type 'Bruker-AXS SMART 2K CCD'
_diffrn_measurement_method 'omega scans'
_diffrn_radiation_monochromator graphite
_diffrn_radiation_source 'normal-focus sealed tube'
_diffrn_radiation_type MoK\a
_diffrn_radiation_wavelength 0.71073
_diffrn_reflns_av_R_equivalents 0.0000
_diffrn_reflns_av_sigmaI/netI 0.0220
_diffrn_reflns_limit_h_max 21
_diffrn_reflns_limit_h_min -21
_diffrn_reflns_limit_k_max 15
_diffrn_reflns_limit_k_min 0
_diffrn_reflns_limit_l_max 26
_diffrn_reflns_limit_l_min 0
_diffrn_reflns_number 12310
_diffrn_reflns_theta_full 27.17
_diffrn_reflns_theta_max 27.17
_diffrn_reflns_theta_min 1.20
_exptl_absorpt_coefficient_mu 0.630
_exptl_absorpt_correction_T_max 1.0000
_exptl_absorpt_correction_T_min 0.7233
_exptl_absorpt_correction_type multi-scan
_exptl_absorpt_process_details
;
Bruker AXS (2003). SHELXTL. Version 6.14. 
Bruker AXS Inc., Madison, Wisconsin, USA. 
;
_exptl_crystal_colour brown
_exptl_crystal_density_diffrn 1.144
_exptl_crystal_description 'irregular prism'
_exptl_crystal_F_000 1540
_exptl_crystal_size_max 0.55
_exptl_crystal_size_mid 0.35
_exptl_crystal_size_min 0.30
_refine_diff_density_max 1.930
_refine_diff_density_min -0.967
_refine_diff_density_rms 0.104
_refine_ls_extinction_method none
_refine_ls_goodness_of_fit_ref 1.093
_refine_ls_hydrogen_treatment mixed
_refine_ls_matrix_type full
_refine_ls_number_parameters 383
_refine_ls_number_reflns 12310
_refine_ls_number_restraints 15
_refine_ls_restrained_S_all 1.092
_refine_ls_R_factor_all 0.0848
_refine_ls_R_factor_gt 0.0759
_refine_ls_shift/su_max 0.001
_refine_ls_shift/su_mean 0.000
_refine_ls_structure_factor_coef Fsqd
_refine_ls_weighting_details 'calc w=1/[\s^2^(Fo^2^)+(0.0902P)^2^+15.0745P] where P=(Fo^2^+2Fc^2^)/3'
_refine_ls_weighting_scheme calc
_refine_ls_wR_factor_gt 0.2115
_refine_ls_wR_factor_ref 0.2175
_reflns_number_gt 10958
_reflns_number_total 12310
_reflns_threshold_expression I>2\s(I)
_cod_data_source_file ic200788f_si_003.cif
_cod_data_source_block Compound10
_cod_original_cell_volume 4130.1(10)
_cod_original_sg_symbol_H-M 'P 21/c'
_cod_database_code 4325812

loop_
_symmetry_equiv_pos_as_xyz
'x, y, z'
'-x, y+1/2, -z+1/2'
'-x, -y, -z'
'x, -y-1/2, z-1/2'

loop_
_atom_site_label
_atom_site_type_symbol
_atom_site_fract_x
_atom_site_fract_y
_atom_site_fract_z
_atom_site_U_iso_or_equiv
_atom_site_adp_type
_atom_site_occupancy
_atom_site_symmetry_multiplicity
_atom_site_calc_flag
_atom_site_refinement_flags
Fe1 Fe 0.26114(4) 0.10096(6) 0.32162(3) 0.03091(17) Uani 1 1 d .
Cl1 Cl 0.26534(8) -0.03934(12) 0.40078(8) 0.0533(4) Uani 1 1 d .
Li1 Li 0.2330(5) -0.1949(7) 0.4667(5) 0.043(2) Uani 1 1 d .
Si1 Si 0.17035(15) 0.33029(17) 0.35138(12) 0.0818(7) Uani 1 1 d D
H1SI H 0.212(4) 0.373(6) 0.412(2) 0.098 Uiso 1 1 d D
Si2 Si 0.08275(9) 0.10855(17) 0.33984(9) 0.0540(4) Uani 1 1 d D
H2SI H 0.071(3) 0.010(4) 0.295(2) 0.065 Uiso 1 1 d D
Si3 Si 0.19633(9) 0.06069(15) 0.17691(9) 0.0543(4) Uani 1 1 d D
H3SI H 0.140(3) 0.152(4) 0.194(3) 0.065 Uiso 1 1 d D
Si4 Si 0.32279(9) -0.09243(13) 0.23567(9) 0.0482(4) Uani 1 1 d D
H4SI H 0.385(3) -0.077(5) 0.288(2) 0.058 Uiso 1 1 d D
Si5 Si 0.37702(8) 0.27065(12) 0.26795(7) 0.0372(3) Uani 1 1 d D
H5SI H 0.2985(19) 0.279(4) 0.234(2) 0.045 Uiso 1 1 d D
Si6 Si 0.41892(8) 0.18098(14) 0.40126(7) 0.0424(4) Uani 1 1 d D
H6SI H 0.478(2) 0.273(4) 0.396(3) 0.051 Uiso 1 1 d D
N1 N 0.1671(2) 0.1858(4) 0.3380(2) 0.0417(10) Uani 1 1 d .
N2 N 0.2593(2) 0.0215(3) 0.2393(2) 0.0334(8) Uani 1 1 d .
N3 N 0.3551(2) 0.1905(4) 0.3344(2) 0.0363(9) Uani 1 1 d .
O1S O 0.1333(2) -0.2606(3) 0.44269(19) 0.0510(10) Uani 1 1 d .
O2S O 0.2346(2) -0.1385(3) 0.55449(19) 0.0510(9) Uani 1 1 d .
O3S O 0.3181(2) -0.2980(3) 0.4582(3) 0.0641(13) Uani 1 1 d .
C1 C 0.1438(6) 0.4127(6) 0.2784(4) 0.113(4) Uani 1 1 d .
H1A H 0.1771 0.3891 0.2434 0.170 Uiso 1 1 calc R
H1B H 0.1520 0.4938 0.2873 0.170 Uiso 1 1 calc R
H1C H 0.0883 0.3992 0.2655 0.170 Uiso 1 1 calc R
C2 C 0.1142(6) 0.3813(9) 0.4176(5) 0.112(3) Uani 1 1 d .
H2A H 0.1342 0.3460 0.4580 0.168 Uiso 1 1 calc R
H2B H 0.0585 0.3615 0.4096 0.168 Uiso 1 1 calc R
H2C H 0.1195 0.4641 0.4210 0.168 Uiso 1 1 calc R
C3 C -0.0046(4) 0.1756(9) 0.2987(5) 0.113(4) Uani 1 1 d .
H3A H 0.0107 0.2109 0.2583 0.170 Uiso 1 1 calc R
H3B H -0.0258 0.2338 0.3269 0.170 Uiso 1 1 calc R
H3C H -0.0449 0.1176 0.2891 0.170 Uiso 1 1 calc R
C4 C 0.0588(4) 0.0685(8) 0.4242(4) 0.084(3) Uani 1 1 d .
H4A H 0.1021 0.0233 0.4440 0.126 Uiso 1 1 calc R
H4B H 0.0101 0.0237 0.4230 0.126 Uiso 1 1 calc R
H4C H 0.0518 0.1375 0.4497 0.126 Uiso 1 1 calc R
C5 C 0.2454(4) 0.1238(6) 0.1066(3) 0.073(2) Uani 1 1 d .
H5A H 0.2832 0.1818 0.1220 0.109 Uiso 1 1 calc R
H5B H 0.2055 0.1587 0.0770 0.109 Uiso 1 1 calc R
H5C H 0.2731 0.0640 0.0838 0.109 Uiso 1 1 calc R
C6 C 0.1352(5) -0.0612(7) 0.1466(5) 0.105(3) Uani 1 1 d .
H6A H 0.1122 -0.0998 0.1831 0.157 Uiso 1 1 calc R
H6B H 0.1683 -0.1147 0.1239 0.157 Uiso 1 1 calc R
H6C H 0.0929 -0.0333 0.1168 0.157 Uiso 1 1 calc R
C1S C 0.0998(5) -0.2580(7) 0.3789(4) 0.089(3) Uani 1 1 d .
H1SA H 0.1209 -0.3199 0.3523 0.107 Uiso 1 1 calc R
H1SB H 0.1093 -0.1841 0.3578 0.107 Uiso 1 1 calc R
C2S C 0.0126(7) -0.2754(15) 0.3898(8) 0.202(9) Uani 1 1 d .
H2SA H -0.0137 -0.2011 0.3951 0.243 Uiso 1 1 calc R
H2SB H -0.0134 -0.3152 0.3524 0.243 Uiso 1 1 calc R
C3S C 0.0079(8) -0.3387(18) 0.4441(8) 0.226(10) Uani 1 1 d .
H3SA H 0.0065 -0.4207 0.4334 0.272 Uiso 1 1 calc R
H3SB H -0.0404 -0.3192 0.4667 0.272 Uiso 1 1 calc R
C4S C 0.0778(5) -0.3118(9) 0.4843(4) 0.107(3) Uani 1 1 d .
H4SA H 0.0646 -0.2583 0.5191 0.129 Uiso 1 1 calc R
H4SB H 0.1003 -0.3817 0.5044 0.129 Uiso 1 1 calc R
C5S C 0.3083(3) -0.0892(5) 0.5796(3) 0.0536(15) Uani 1 1 d .
H5SA H 0.3404 -0.0635 0.5437 0.064 Uiso 1 1 calc R
H5SB H 0.3391 -0.1457 0.6057 0.064 Uiso 1 1 calc R
C6S C 0.2863(4) 0.0106(6) 0.6210(3) 0.0638(17) Uani 1 1 d .
H6SA H 0.2851 -0.0115 0.6671 0.077 Uiso 1 1 calc R
H6SB H 0.3238 0.0744 0.6168 0.077 Uiso 1 1 calc R
C7S C 0.2050(4) 0.0420(6) 0.5938(3) 0.0637(17) Uani 1 1 d .
H7SA H 0.2077 0.0900 0.5547 0.076 Uiso 1 1 calc R
H7SB H 0.1743 0.0820 0.6263 0.076 Uiso 1 1 calc R
C7 C 0.3642(3) -0.1078(6) 0.1535(3) 0.0606(17) Uani 1 1 d .
H7A H 0.3934 -0.0389 0.1432 0.091 Uiso 1 1 calc R
H7B H 0.3209 -0.1191 0.1210 0.091 Uiso 1 1 calc R
H7C H 0.3997 -0.1735 0.1535 0.091 Uiso 1 1 calc R
C8S C 0.1704(4) -0.0742(6) 0.5777(3) 0.0628(17) Uani 1 1 d .
H8SA H 0.1497 -0.1102 0.6166 0.075 Uiso 1 1 calc R
H8SB H 0.1270 -0.0680 0.5441 0.075 Uiso 1 1 calc R
C8 C 0.2765(5) -0.2315(5) 0.2561(5) 0.086(3) Uani 1 1 d .
H8A H 0.2460 -0.2223 0.2947 0.128 Uiso 1 1 calc R
H8B H 0.3178 -0.2885 0.2645 0.128 Uiso 1 1 calc R
H8C H 0.2415 -0.2564 0.2198 0.128 Uiso 1 1 calc R
C9S C 0.3983(4) -0.2682(7) 0.4484(6) 0.113(4) Uani 1 1 d .
H9SA H 0.4213 -0.2287 0.4871 0.135 Uiso 1 1 calc R
H9SB H 0.4007 -0.2160 0.4110 0.135 Uiso 1 1 calc R
C9 C 0.4572(4) 0.2100(6) 0.2204(3) 0.0646(18) Uani 1 1 d .
H9A H 0.4424 0.1334 0.2057 0.097 Uiso 1 1 calc R
H9B H 0.5060 0.2060 0.2477 0.097 Uiso 1 1 calc R
H9C H 0.4655 0.2585 0.1829 0.097 Uiso 1 1 calc R
C10 C 0.4042(3) 0.4214(4) 0.2869(3) 0.0474(13) Uani 1 1 d .
H10A H 0.3595 0.4599 0.3056 0.071 Uiso 1 1 calc R
H10B H 0.4177 0.4604 0.2472 0.071 Uiso 1 1 calc R
H10C H 0.4497 0.4229 0.3180 0.071 Uiso 1 1 calc R
C10S C 0.4428(4) -0.3704(6) 0.4365(4) 0.0698(19) Uani 1 1 d .
H10D H 0.4956 -0.3677 0.4589 0.084 Uiso 1 1 calc R
H10E H 0.4487 -0.3821 0.3896 0.084 Uiso 1 1 calc R
C11 C 0.4778(3) 0.0471(6) 0.4026(3) 0.0580(16) Uani 1 1 d .
H11A H 0.5094 0.0440 0.3643 0.087 Uiso 1 1 calc R
H11B H 0.4422 -0.0184 0.4026 0.087 Uiso 1 1 calc R
H11C H 0.5129 0.0453 0.4417 0.087 Uiso 1 1 calc R
C11S C 0.3924(5) -0.4620(7) 0.4642(4) 0.092(3) Uani 1 1 d .
H11D H 0.4062 -0.4736 0.5108 0.110 Uiso 1 1 calc R
H11E H 0.3986 -0.5349 0.4411 0.110 Uiso 1 1 calc R
C12 C 0.3695(4) 0.1957(6) 0.4790(3) 0.0601(17) Uani 1 1 d .
H12A H 0.3374 0.2649 0.4780 0.090 Uiso 1 1 calc R
H12B H 0.4095 0.2004 0.5147 0.090 Uiso 1 1 calc R
H12C H 0.3357 0.1295 0.4853 0.090 Uiso 1 1 calc R
C12S C 0.3095(4) -0.4161(5) 0.4539(4) 0.074(2) Uani 1 1 d .
H12D H 0.2866 -0.4384 0.4108 0.088 Uiso 1 1 calc R
H12E H 0.2752 -0.4448 0.4875 0.088 Uiso 1 1 calc R

loop_
_atom_site_aniso_label
_atom_site_aniso_U_11
_atom_site_aniso_U_22
_atom_site_aniso_U_33
_atom_site_aniso_U_23
_atom_site_aniso_U_13
_atom_site_aniso_U_12
Fe1 0.0213(3) 0.0257(3) 0.0459(4) 0.0028(3) 0.0032(3) -0.0012(3)
Cl1 0.0379(7) 0.0442(7) 0.0779(10) 0.0271(7) 0.0027(6) -0.0034(6)
Li1 0.031(4) 0.039(5) 0.057(5) 0.008(4) -0.004(4) -0.001(4)
Si1 0.1114(18) 0.0449(11) 0.0908(16) -0.0170(10) 0.0227(13) 0.0255(11)
Si2 0.0280(7) 0.0739(12) 0.0606(10) 0.0140(9) 0.0073(6) 0.0060(7)
Si3 0.0444(9) 0.0484(9) 0.0681(11) -0.0243(8) -0.0177(8) 0.0149(7)
Si4 0.0333(7) 0.0330(8) 0.0786(11) -0.0080(7) 0.0052(7) 0.0094(6)
Si5 0.0388(7) 0.0351(7) 0.0376(7) 0.0020(6) 0.0017(6) -0.0131(6)
Si6 0.0322(7) 0.0544(9) 0.0403(7) 0.0087(7) -0.0008(6) -0.0136(6)
N1 0.041(2) 0.038(2) 0.047(3) 0.0019(19) 0.0077(19) 0.0104(19)
N2 0.0236(18) 0.0278(19) 0.049(2) -0.0084(17) 0.0010(16) 0.0042(15)
N3 0.031(2) 0.038(2) 0.040(2) 0.0058(18) 0.0018(16) -0.0122(17)
O1S 0.051(2) 0.052(2) 0.050(2) 0.0076(19) -0.0051(18) -0.0187(19)
O2S 0.039(2) 0.052(2) 0.061(2) 0.0004(19) -0.0074(17) -0.0111(18)
O3S 0.051(2) 0.034(2) 0.106(4) 0.006(2) -0.003(2) 0.0117(18)
C1 0.205(11) 0.043(4) 0.097(7) 0.014(4) 0.062(7) 0.031(5)
C2 0.115(8) 0.108(8) 0.114(8) -0.034(6) 0.019(6) 0.025(6)
C3 0.056(5) 0.163(10) 0.121(8) 0.038(7) 0.007(5) 0.046(6)
C4 0.055(4) 0.120(7) 0.079(5) 0.041(5) 0.022(3) 0.008(4)
C5 0.104(6) 0.066(4) 0.045(3) -0.016(3) -0.019(3) 0.026(4)
C6 0.070(5) 0.076(5) 0.162(9) -0.054(6) -0.049(5) 0.011(4)
C1S 0.102(6) 0.092(6) 0.070(5) 0.005(4) -0.042(4) -0.047(5)
C2S 0.097(8) 0.271(19) 0.228(17) 0.108(15) -0.103(10) -0.102(11)
C3S 0.144(12) 0.37(3) 0.167(14) -0.071(16) 0.010(10) -0.185(15)
C4S 0.107(7) 0.129(8) 0.089(6) -0.031(6) 0.030(5) -0.074(6)
C5S 0.044(3) 0.046(3) 0.069(4) 0.007(3) -0.020(3) -0.003(3)
C6S 0.070(4) 0.065(4) 0.055(4) -0.007(3) -0.010(3) -0.010(3)
C7S 0.061(4) 0.062(4) 0.068(4) -0.007(3) 0.010(3) 0.006(3)
C7 0.043(3) 0.061(4) 0.079(4) -0.021(3) 0.006(3) 0.013(3)
C8S 0.047(3) 0.081(5) 0.061(4) 0.006(3) 0.007(3) -0.002(3)
C8 0.091(6) 0.028(3) 0.140(8) -0.001(4) 0.027(5) 0.006(3)
C9S 0.050(4) 0.061(5) 0.224(13) 0.008(6) -0.009(6) 0.013(4)
C9 0.064(4) 0.054(4) 0.079(5) -0.002(3) 0.036(3) -0.015(3)
C10 0.055(3) 0.039(3) 0.047(3) 0.005(2) -0.005(2) -0.018(2)
C10S 0.073(5) 0.058(4) 0.078(5) -0.001(4) -0.003(4) 0.019(4)
C11 0.033(3) 0.076(4) 0.064(4) 0.014(3) -0.012(3) 0.002(3)
C11S 0.123(7) 0.075(5) 0.082(5) 0.038(4) 0.049(5) 0.060(5)
C12 0.064(4) 0.070(4) 0.046(3) 0.003(3) 0.003(3) -0.020(3)
C12S 0.081(5) 0.038(3) 0.104(6) 0.015(3) 0.033(4) 0.005(3)

loop_
_atom_type_symbol
_atom_type_description
_atom_type_scat_dispersion_real
_atom_type_scat_dispersion_imag
_atom_type_scat_source
C C 0.0033 0.0016 'International Tables Vol C Tables 4.2.6.8 and 6.1.1.4'
H H 0.0000 0.0000 'International Tables Vol C Tables 4.2.6.8 and 6.1.1.4'
Li Li -0.0003 0.0001 'International Tables Vol C Tables 4.2.6.8 and 6.1.1.4'
N N 0.0061 0.0033 'International Tables Vol C Tables 4.2.6.8 and 6.1.1.4'
O O 0.0106 0.0060 'International Tables Vol C Tables 4.2.6.8 and 6.1.1.4'
Si Si 0.0817 0.0704 'International Tables Vol C Tables 4.2.6.8 and 6.1.1.4'
Cl Cl 0.1484 0.1585 'International Tables Vol C Tables 4.2.6.8 and 6.1.1.4'
Fe Fe 0.3463 0.8444 'International Tables Vol C Tables 4.2.6.8 and 6.1.1.4'

loop_
_geom_angle_atom_site_label_1
_geom_angle_atom_site_label_2
_geom_angle_atom_site_label_3
_geom_angle
N3 Fe1 N1 112.46(19)
N3 Fe1 N2 111.22(17)
N1 Fe1 N2 115.22(17)
N3 Fe1 Cl1 107.25(13)
N1 Fe1 Cl1 103.89(14)
N2 Fe1 Cl1 106.00(13)
Fe1 Cl1 Li1 163.1(2)
O3S Li1 O1S 112.8(5)
O3S Li1 O2S 109.3(5)
O1S Li1 O2S 110.8(5)
O3S Li1 Cl1 104.0(4)
O1S Li1 Cl1 113.1(4)
O2S Li1 Cl1 106.5(4)
N1 Si1 C2 115.8(4)
N1 Si1 C1 112.6(3)
C2 Si1 C1 109.4(4)
N1 Si1 H1SI 118(3)
C2 Si1 H1SI 60(3)
C1 Si1 H1SI 127(3)
N1 Si2 C3 114.8(4)
N1 Si2 C4 112.2(3)
C3 Si2 C4 109.3(4)
N1 Si2 H2SI 119(2)
C3 Si2 H2SI 88(2)
C4 Si2 H2SI 111(2)
N2 Si3 C6 111.5(3)
N2 Si3 C5 114.4(3)
C6 Si3 C5 107.8(4)
N2 Si3 H3SI 114(2)
C6 Si3 H3SI 106(2)
C5 Si3 H3SI 102(2)
N2 Si4 C8 113.5(3)
N2 Si4 C7 112.1(3)
C8 Si4 C7 107.5(3)
N2 Si4 H4SI 107(2)
C8 Si4 H4SI 103(2)
C7 Si4 H4SI 113(2)
N3 Si5 C9 113.9(3)
N3 Si5 C10 114.3(2)
C9 Si5 C10 107.2(3)
N3 Si5 H5SI 101(2)
C9 Si5 H5SI 116(2)
C10 Si5 H5SI 104(2)
N3 Si6 C12 113.5(3)
N3 Si6 C11 112.5(3)
C12 Si6 C11 109.3(3)
N3 Si6 H6SI 108(2)
C12 Si6 H6SI 109(2)
C11 Si6 H6SI 104(2)
Si2 N1 Si1 123.0(3)
Si2 N1 Fe1 115.7(2)
Si1 N1 Fe1 121.3(3)
Si3 N2 Si4 123.3(2)
Si3 N2 Fe1 121.2(2)
Si4 N2 Fe1 115.4(2)
Si6 N3 Si5 121.7(2)
Si6 N3 Fe1 124.2(2)
Si5 N3 Fe1 113.7(2)
C1S O1S C4S 108.9(6)
C1S O1S Li1 123.1(5)
C4S O1S Li1 127.8(5)
C8S O2S C5S 109.1(5)
C8S O2S Li1 121.5(4)
C5S O2S Li1 116.4(4)
C12S O3S C9S 109.3(5)
C12S O3S Li1 124.2(5)
C9S O3S Li1 126.2(5)
Si1 C1 H1A 109.5
Si1 C1 H1B 109.5
H1A C1 H1B 109.5
Si1 C1 H1C 109.5
H1A C1 H1C 109.5
H1B C1 H1C 109.5
Si1 C2 H2A 109.5
Si1 C2 H2B 109.5
H2A C2 H2B 109.5
Si1 C2 H2C 109.5
H2A C2 H2C 109.5
H2B C2 H2C 109.5
Si2 C3 H3A 109.5
Si2 C3 H3B 109.5
H3A C3 H3B 109.5
Si2 C3 H3C 109.5
H3A C3 H3C 109.5
H3B C3 H3C 109.5
Si2 C4 H4A 109.5
Si2 C4 H4B 109.5
H4A C4 H4B 109.5
Si2 C4 H4C 109.5
H4A C4 H4C 109.5
H4B C4 H4C 109.5
Si3 C5 H5A 109.5
Si3 C5 H5B 109.5
H5A C5 H5B 109.5
Si3 C5 H5C 109.5
H5A C5 H5C 109.5
H5B C5 H5C 109.5
Si3 C6 H6A 109.5
Si3 C6 H6B 109.5
H6A C6 H6B 109.5
Si3 C6 H6C 109.5
H6A C6 H6C 109.5
H6B C6 H6C 109.5
O1S C1S C2S 102.0(8)
O1S C1S H1SA 111.4
C2S C1S H1SA 111.4
O1S C1S H1SB 111.4
C2S C1S H1SB 111.4
H1SA C1S H1SB 109.2
C3S C2S C1S 107.2(10)
C3S C2S H2SA 110.3
C1S C2S H2SA 110.3
C3S C2S H2SB 110.3
C1S C2S H2SB 110.3
H2SA C2S H2SB 108.5
C2S C3S C4S 106.0(10)
C2S C3S H3SA 110.5
C4S C3S H3SA 110.5
C2S C3S H3SB 110.5
C4S C3S H3SB 110.5
H3SA C3S H3SB 108.7
O1S C4S C3S 106.8(9)
O1S C4S H4SA 110.4
C3S C4S H4SA 110.4
O1S C4S H4SB 110.4
C3S C4S H4SB 110.4
H4SA C4S H4SB 108.6
O2S C5S C6S 106.2(5)
O2S C5S H5SA 110.5
C6S C5S H5SA 110.5
O2S C5S H5SB 110.5
C6S C5S H5SB 110.5
H5SA C5S H5SB 108.7
C7S C6S C5S 103.0(5)
C7S C6S H6SA 111.2
C5S C6S H6SA 111.2
C7S C6S H6SB 111.2
C5S C6S H6SB 111.2
H6SA C6S H6SB 109.1
C6S C7S C8S 101.5(5)
C6S C7S H7SA 111.5
C8S C7S H7SA 111.5
C6S C7S H7SB 111.5
C8S C7S H7SB 111.5
H7SA C7S H7SB 109.3
Si4 C7 H7A 109.5
Si4 C7 H7B 109.5
H7A C7 H7B 109.5
Si4 C7 H7C 109.5
H7A C7 H7C 109.5
H7B C7 H7C 109.5
O2S C8S C7S 104.8(5)
O2S C8S H8SA 110.8
C7S C8S H8SA 110.8
O2S C8S H8SB 110.8
C7S C8S H8SB 110.8
H8SA C8S H8SB 108.9
Si4 C8 H8A 109.5
Si4 C8 H8B 109.5
H8A C8 H8B 109.5
Si4 C8 H8C 109.5
H8A C8 H8C 109.5
H8B C8 H8C 109.5
O3S C9S C10S 109.2(6)
O3S C9S H9SA 109.8
C10S C9S H9SA 109.8
O3S C9S H9SB 109.8
C10S C9S H9SB 109.8
H9SA C9S H9SB 108.3
Si5 C9 H9A 109.5
Si5 C9 H9B 109.5
H9A C9 H9B 109.5
Si5 C9 H9C 109.5
H9A C9 H9C 109.5
H9B C9 H9C 109.5
Si5 C10 H10A 109.5
Si5 C10 H10B 109.5
H10A C10 H10B 109.5
Si5 C10 H10C 109.5
H10A C10 H10C 109.5
H10B C10 H10C 109.5
C9S C10S C11S 102.6(6)
C9S C10S H10D 111.2
C11S C10S H10D 111.2
C9S C10S H10E 111.2
C11S C10S H10E 111.2
H10D C10S H10E 109.2
Si6 C11 H11A 109.5
Si6 C11 H11B 109.5
H11A C11 H11B 109.5
Si6 C11 H11C 109.5
H11A C11 H11C 109.5
H11B C11 H11C 109.5
C10S C11S C12S 103.4(5)
C10S C11S H11D 111.1
C12S C11S H11D 111.1
C10S C11S H11E 111.1
C12S C11S H11E 111.1
H11D C11S H11E 109.0
Si6 C12 H12A 109.5
Si6 C12 H12B 109.5
H12A C12 H12B 109.5
Si6 C12 H12C 109.5
H12A C12 H12C 109.5
H12B C12 H12C 109.5
O3S C12S C11S 104.6(6)
O3S C12S H12D 110.8
C11S C12S H12D 110.8
O3S C12S H12E 110.8
C11S C12S H12E 110.8
H12D C12S H12E 108.9

loop_
_geom_bond_atom_site_label_1
_geom_bond_atom_site_label_2
_geom_bond_distance
Fe1 N3 1.919(4)
Fe1 N1 1.926(4)
Fe1 N2 1.943(4)
Fe1 Cl1 2.3247(14)
Cl1 Li1 2.364(9)
Li1 O3S 1.900(10)
Li1 O1S 1.904(9)
Li1 O2S 1.935(10)
Si1 N1 1.723(5)
Si1 C2 1.811(9)
Si1 C1 1.832(9)
Si1 H1SI 1.50(3)
Si2 N1 1.698(5)
Si2 C3 1.849(7)
Si2 C4 1.873(7)
Si2 H2SI 1.49(3)
Si3 N2 1.699(4)
Si3 C6 1.860(7)
Si3 C5 1.868(8)
Si3 H3SI 1.48(3)
Si4 N2 1.724(4)
Si4 C8 1.872(7)
Si4 C7 1.882(7)
Si4 H4SI 1.48(3)
Si5 N3 1.724(4)
Si5 C9 1.862(6)
Si5 C10 1.869(5)
Si5 H5SI 1.48(3)
Si6 N3 1.719(4)
Si6 C12 1.860(6)
Si6 C11 1.865(6)
Si6 H6SI 1.49(3)
O1S C1S 1.413(7)
O1S C4S 1.441(8)
O2S C8S 1.430(7)
O2S C5S 1.452(6)
O3S C12S 1.400(7)
O3S C9S 1.430(9)
C1 H1A 0.9800
C1 H1B 0.9800
C1 H1C 0.9800
C2 H2A 0.9800
C2 H2B 0.9800
C2 H2C 0.9800
C3 H3A 0.9800
C3 H3B 0.9800
C3 H3C 0.9800
C4 H4A 0.9800
C4 H4B 0.9800
C4 H4C 0.9800
C5 H5A 0.9800
C5 H5B 0.9800
C5 H5C 0.9800
C6 H6A 0.9800
C6 H6B 0.9800
C6 H6C 0.9800
C1S C2S 1.522(14)
C1S H1SA 0.9900
C1S H1SB 0.9900
C2S C3S 1.355(18)
C2S H2SA 0.9900
C2S H2SB 0.9900
C3S C4S 1.450(13)
C3S H3SA 0.9900
C3S H3SB 0.9900
C4S H4SA 0.9900
C4S H4SB 0.9900
C5S C6S 1.512(9)
C5S H5SA 0.9900
C5S H5SB 0.9900
C6S C7S 1.510(9)
C6S H6SA 0.9900
C6S H6SB 0.9900
C7S C8S 1.519(9)
C7S H7SA 0.9900
C7S H7SB 0.9900
C7 H7A 0.9800
C7 H7B 0.9800
C7 H7C 0.9800
C8S H8SA 0.9900
C8S H8SB 0.9900
C8 H8A 0.9800
C8 H8B 0.9800
C8 H8C 0.9800
C9S C10S 1.447(10)
C9S H9SA 0.9900
C9S H9SB 0.9900
C9 H9A 0.9800
C9 H9B 0.9800
C9 H9C 0.9800
C10 H10A 0.9800
C10 H10B 0.9800
C10 H10C 0.9800
C10S C11S 1.507(10)
C10S H10D 0.9900
C10S H10E 0.9900
C11 H11A 0.9800
C11 H11B 0.9800
C11 H11C 0.9800
C11S C12S 1.513(10)
C11S H11D 0.9900
C11S H11E 0.9900
C12 H12A 0.9800
C12 H12B 0.9800
C12 H12C 0.9800
C12S H12D 0.9900
C12S H12E 0.9900

loop_
_geom_torsion_atom_site_label_1
_geom_torsion_atom_site_label_2
_geom_torsion_atom_site_label_3
_geom_torsion_atom_site_label_4
_geom_torsion
N3 Fe1 Cl1 Li1 177.5(8)
N1 Fe1 Cl1 Li1 58.2(9)
N2 Fe1 Cl1 Li1 -63.6(8)
Fe1 Cl1 Li1 O3S 123.0(7)
Fe1 Cl1 Li1 O1S 0.3(12)
Fe1 Cl1 Li1 O2S -121.6(7)
C3 Si2 N1 Si1 43.1(5)
C4 Si2 N1 Si1 -82.5(4)
C3 Si2 N1 Fe1 -138.2(4)
C4 Si2 N1 Fe1 96.2(4)
C2 Si1 N1 Si2 42.9(5)
C1 Si1 N1 Si2 -84.0(5)
C2 Si1 N1 Fe1 -135.7(4)
C1 Si1 N1 Fe1 97.3(4)
N3 Fe1 N1 Si2 -170.5(2)
N2 Fe1 N1 Si2 60.7(3)
Cl1 Fe1 N1 Si2 -54.8(3)
N3 Fe1 N1 Si1 8.3(3)
N2 Fe1 N1 Si1 -120.6(3)
Cl1 Fe1 N1 Si1 123.9(3)
C6 Si3 N2 Si4 52.3(5)
C5 Si3 N2 Si4 -70.3(4)
C6 Si3 N2 Fe1 -125.4(4)
C5 Si3 N2 Fe1 111.9(3)
C8 Si4 N2 Si3 -85.1(4)
C7 Si4 N2 Si3 36.9(4)
C8 Si4 N2 Fe1 92.7(4)
C7 Si4 N2 Fe1 -145.3(3)
N3 Fe1 N2 Si3 -108.7(3)
N1 Fe1 N2 Si3 20.8(3)
Cl1 Fe1 N2 Si3 135.1(2)
N3 Fe1 N2 Si4 73.4(3)
N1 Fe1 N2 Si4 -157.1(2)
Cl1 Fe1 N2 Si4 -42.8(2)
C12 Si6 N3 Si5 135.4(3)
C11 Si6 N3 Si5 -99.9(3)
C12 Si6 N3 Fe1 -52.6(4)
C11 Si6 N3 Fe1 72.1(4)
C9 Si5 N3 Si6 70.4(4)
C10 Si5 N3 Si6 -53.3(4)
C9 Si5 N3 Fe1 -102.4(3)
C10 Si5 N3 Fe1 133.9(3)
N1 Fe1 N3 Si6 103.0(3)
N2 Fe1 N3 Si6 -126.1(3)
Cl1 Fe1 N3 Si6 -10.6(3)
N1 Fe1 N3 Si5 -84.4(3)
N2 Fe1 N3 Si5 46.5(3)
Cl1 Fe1 N3 Si5 161.99(19)
O3S Li1 O1S C1S -89.1(7)
O2S Li1 O1S C1S 148.0(6)
Cl1 Li1 O1S C1S 28.5(8)
O3S Li1 O1S C4S 95.8(8)
O2S Li1 O1S C4S -27.1(9)
Cl1 Li1 O1S C4S -146.5(7)
O3S Li1 O2S C8S -169.6(5)
O1S Li1 O2S C8S -44.7(7)
Cl1 Li1 O2S C8S 78.6(5)
O3S Li1 O2S C5S 53.3(6)
O1S Li1 O2S C5S 178.2(4)
Cl1 Li1 O2S C5S -58.4(5)
O1S Li1 O3S C12S -18.0(9)
O2S Li1 O3S C12S 105.7(7)
Cl1 Li1 O3S C12S -140.9(6)
O1S Li1 O3S C9S 154.9(7)
O2S Li1 O3S C9S -81.4(8)
Cl1 Li1 O3S C9S 32.1(9)
C4S O1S C1S C2S 17.6(11)
Li1 O1S C1S C2S -158.3(8)
O1S C1S C2S C3S -29.7(17)
C1S C2S C3S C4S 29(2)
C1S O1S C4S C3S -1.2(13)
Li1 O1S C4S C3S 174.4(11)
C2S C3S C4S O1S -18(2)
C8S O2S C5S C6S 0.5(6)
Li1 O2S C5S C6S 142.6(5)
O2S C5S C6S C7S -24.0(7)
C5S C6S C7S C8S 36.8(7)
C5S O2S C8S C7S 23.2(6)
Li1 O2S C8S C7S -116.6(5)
C6S C7S C8S O2S -37.3(6)
C12S O3S C9S C10S 0.8(11)
Li1 O3S C9S C10S -173.1(6)
O3S C9S C10S C11S -20.5(10)
C9S C10S C11S C12S 31.1(9)
C9S O3S C12S C11S 19.4(9)
Li1 O3S C12S C11S -166.7(5)
C10S C11S C12S O3S -31.4(8)
